data_4076410
loop_
_publ_author_name
'Lu, Di'
'Coote, Michelle L.'
'Ho, Junming'
'Kilah, Nathan L.'
'Lin, Ching-Yeh'
'Salem, Geoff'
'Weir, Michelle L.'
'Willis, Anthony C.'
'Wild, S. Bruce'
'Dilda, Pierre J.'

_publ_section_title
;
 Resolution and Improved Synthesis of (+-)-Arsenicin A: A Natural
 Adamantane-Type Tetraarsenical Possessing Strong Anti-Acute Promelocytic
 Leukemia Cell Line Activity
;
_journal_issue 5
_journal_name_full Organometallics
_journal_page_first 1808
_journal_paper_doi 10.1021/om201180d
_journal_volume 31
_journal_year 2012
_chemical_absolute_configuration ad
_chemical_compound_source local
_chemical_formula_moiety 'C3 H6 As4 O3'
_chemical_formula_sum 'C3 H6 As4 O3'
_chemical_formula_weight 389.77
_space_group_IT_number 19
_symmetry_cell_setting orthorhombic
_symmetry_space_group_name_Hall 'P 2ac 2ab'
_symmetry_space_group_name_H-M 'P 21 21 21'
_atom_sites_solution_hydrogens geom
_atom_sites_solution_primary direct
_audit_creation_date 10-01-14
_audit_creation_method CRYSTALS_ver_12.87
_audit_update_record
;
2010-01-14 - Report on (-) C3 H6 As4 O3
             by Anthony C. Willis
             for   Di Lu and S. Bruce Wild and Geoff Salem

2010-01-141 - passes checkcif tests with minor warnings

;
_cell_angle_alpha 90
_cell_angle_beta 90
_cell_angle_gamma 90
_cell_formula_units_Z 4
_cell_length_a 6.8594(3)
_cell_length_b 9.8038(5)
_cell_length_c 12.3203(6)
_cell_measurement_reflns_used 39340
_cell_measurement_temperature 150
_cell_measurement_theta_max 30
_cell_measurement_theta_min 2.6
_cell_volume 828.52(7)
_computing_cell_refinement 'DENZO/SCALEPACK (Otwinowski & Minor, 1997)'
_computing_data_collection 'COLLECT (Nonius, 2001).'
_computing_data_reduction 'DENZO/SCALEPACK (Otwinowski & Minor, 1997)'
_computing_molecular_graphics 'CAMERON (Watkin et al., 1996)'
_computing_publication_material 'CRYSTALS (Betteridge et al., 2003)'
_computing_structure_refinement 'CRYSTALS (Betteridge et al., 2003)'
_computing_structure_solution 'SIR92 (Altomare et al., 1994)'
_diffrn_ambient_temperature 150
_diffrn_measured_fraction_theta_full 0.996
_diffrn_measured_fraction_theta_max 0.992
_diffrn_measurement_device 'Nonius KappaCCD'
_diffrn_measurement_device_type Area
_diffrn_measurement_method \w
_diffrn_radiation_monochromator graphite
_diffrn_radiation_type 'Mo K\a'
_diffrn_radiation_wavelength 0.71073
_diffrn_reflns_av_R_equivalents 0.047
_diffrn_reflns_limit_h_max 9
_diffrn_reflns_limit_h_min -9
_diffrn_reflns_limit_k_max 13
_diffrn_reflns_limit_k_min -13
_diffrn_reflns_limit_l_max 16
_diffrn_reflns_limit_l_min -17
_diffrn_reflns_number 9310
_diffrn_reflns_theta_full 28.524
_diffrn_reflns_theta_max 30.025
_diffrn_reflns_theta_min 2.655
_diffrn_standards_number 0
_exptl_absorpt_coefficient_mu 15.940
_exptl_absorpt_correction_T_max 0.729
_exptl_absorpt_correction_T_min 0.188
_exptl_absorpt_correction_type integration
_exptl_absorpt_process_details
;
via Gaussian method (Coppens, 1970) implemented in maXus (2000)
;
_exptl_crystal_colour colourless
_exptl_crystal_density_diffrn 3.125
_exptl_crystal_density_method 'not measured'
_exptl_crystal_description lath
_exptl_crystal_F_000 720
_exptl_crystal_size_max 0.300
_exptl_crystal_size_mid 0.070
_exptl_crystal_size_min 0.020
_refine_diff_density_max 1.08
_refine_diff_density_min -1.24
_refine_ls_abs_structure_details 'Flack (1983), 0 Friedel-pairs'
_refine_ls_abs_structure_Flack -0.02(3)
_refine_ls_extinction_coef 18(3)
_refine_ls_extinction_method 'Larson (1970), Equation 22'
_refine_ls_goodness_of_fit_ref 1.0708
_refine_ls_hydrogen_treatment refxyz
_refine_ls_matrix_type full
_refine_ls_number_parameters 111
_refine_ls_number_reflns 2365
_refine_ls_number_restraints 21
_refine_ls_R_factor_all 0.0414
_refine_ls_R_factor_gt 0.0355
_refine_ls_shift/su_max 0.0006574
_refine_ls_shift/su_mean 0.5303434
_refine_ls_structure_factor_coef Fsqd
_refine_ls_weighting_details
;
 Method= Modified Sheldrick 
 w=1/[\s^2^(F^2^) + ( 0.05P)^2^ + 1.45P] 
 ,where P=(max(Fo^2^,0) + 2Fc^2^)/3 
;
_refine_ls_weighting_scheme calc
_refine_ls_wR_factor_all 0.0835
_refine_ls_wR_factor_gt 0.0804
_refine_ls_wR_factor_ref 0.0835
_reflns_limit_h_max 9
_reflns_limit_h_min -9
_reflns_limit_k_max 13
_reflns_limit_k_min 0
_reflns_limit_l_max 17
_reflns_limit_l_min 0
_reflns_number_gt 2140
_reflns_number_total 2365
_reflns_threshold_expression I>2.0\s(I)
_oxford_diffrn_Wilson_B_factor 2.02
_oxford_diffrn_Wilson_scale 7.35
_oxford_refine_ls_r_factor_ref 0.0414
_oxford_refine_ls_scale 0.4652(10)
_oxford_reflns_number_all 2365
_oxford_reflns_threshold_expression_ref I>-10.0\s(I)
_oxford_structure_analysis_title '1131631 wil1002'
_cod_data_source_file om201180d_si_002.cif
_cod_data_source_block wil1002
_cod_depositor_comments
;
The following automatic conversions were performed:

'_symmetry_cell_setting' value 'Orthorhombic' changed to
'orthorhombic' according to
/home/saulius/struct/CIF-dictionaries/cif_core.dic dictionary named
'cif_core.dic' version 2.4.1 from 2010-06-29.

Automatic conversion script
Id: cif_fix_values 1715 2011-07-08 13:25:40Z adriana 
;
_cod_original_sg_symbol_H-M 'P 21 21 21 '
_cod_database_code 4076410

loop_
_symmetry_equiv_pos_as_xyz
x,y,z
x+1/2,-y+1/2,-z
-x,y+1/2,-z+1/2
-x+1/2,-y,z+1/2

loop_
_atom_site_label
_atom_site_type_symbol
_atom_site_fract_x
_atom_site_fract_y
_atom_site_fract_z
_atom_site_U_iso_or_equiv
_atom_site_occupancy
_atom_site_adp_type
_atom_site_refinement_flags_posn
As1 As 0.69686(8) 0.60820(5) 0.57137(5) 0.0251 1.0000 Uani D
As2 As 0.61900(9) 0.67856(6) 0.31570(5) 0.0270 1.0000 Uani D
As3 As 0.86501(8) 0.40221(6) 0.36773(5) 0.0283 1.0000 Uani D
As4 As 0.40145(8) 0.39683(6) 0.42353(5) 0.0252 1.0000 Uani D
O1 O 0.6571(6) 0.7191(4) 0.4549(3) 0.0276 1.0000 Uani .
O2 O 0.8052(6) 0.5527(4) 0.2901(3) 0.0299 1.0000 Uani .
O3 O 0.6337(6) 0.3223(4) 0.3859(3) 0.0275 1.0000 Uani .
C1 C 0.8989(9) 0.4872(5) 0.5103(5) 0.0282 1.0000 Uani D
C2 C 0.3943(9) 0.5546(5) 0.3270(5) 0.0272 1.0000 Uani D
C3 C 0.4676(9) 0.4897(6) 0.5597(5) 0.0290 1.0000 Uani D
H11 H 0.919(5) 0.414(2) 0.5623(19) 0.0341 1.0000 Uiso D
H12 H 1.016(4) 0.544(3) 0.505(2) 0.0342 1.0000 Uiso D
H21 H 0.283(4) 0.610(2) 0.349(3) 0.0335 1.0000 Uiso D
H22 H 0.372(5) 0.520(3) 0.2548(17) 0.0331 1.0000 Uiso D
H31 H 0.485(5) 0.419(3) 0.614(2) 0.0352 1.0000 Uiso D
H32 H 0.356(3) 0.545(3) 0.579(3) 0.0351 1.0000 Uiso D

loop_
_atom_site_aniso_label
_atom_site_aniso_U_11
_atom_site_aniso_U_22
_atom_site_aniso_U_33
_atom_site_aniso_U_23
_atom_site_aniso_U_13
_atom_site_aniso_U_12
As1 0.0332(3) 0.0179(2) 0.0241(3) -0.0014(2) -0.0030(2) -0.0022(2)
As2 0.0347(3) 0.0198(2) 0.0263(3) 0.0048(2) -0.0021(2) -0.0002(2)
As3 0.0263(3) 0.0250(3) 0.0335(3) -0.0059(2) -0.0034(2) 0.0054(2)
As4 0.0276(3) 0.0200(2) 0.0280(3) -0.0008(2) -0.0017(2) -0.0039(2)
O1 0.033(2) 0.0169(16) 0.033(2) 0.0001(14) -0.0040(17) -0.0019(15)
O2 0.033(2) 0.032(2) 0.025(2) 0.0008(16) 0.0039(16) -0.0008(17)
O3 0.032(2) 0.0164(15) 0.034(2) -0.0031(15) -0.0058(17) 0.0026(16)
C1 0.029(3) 0.019(2) 0.036(3) -0.003(2) -0.007(2) 0.003(2)
C2 0.033(3) 0.023(2) 0.025(3) -0.0003(19) -0.006(2) -0.002(2)
C3 0.028(3) 0.027(3) 0.032(3) -0.002(2) -0.004(2) -0.004(2)

loop_
_atom_type_symbol
_atom_type_scat_dispersion_real
_atom_type_scat_dispersion_imag
_atom_type_scat_Cromer_Mann_a1
_atom_type_scat_Cromer_Mann_b1
_atom_type_scat_Cromer_Mann_a2
_atom_type_scat_Cromer_Mann_b2
_atom_type_scat_Cromer_Mann_a3
_atom_type_scat_Cromer_Mann_b3
_atom_type_scat_Cromer_Mann_a4
_atom_type_scat_Cromer_Mann_b4
_atom_type_scat_Cromer_Mann_c
_atom_type_scat_source
C 0.0033 0.0016 2.3100 20.8439 1.0200 10.2075 1.5886 0.5687 0.8650 51.6512 0.2156 'International Tables Vol C 4.2.6.8 and 6.1.1.4'
H 0.0000 0.0000 0.4930 10.5109 0.3229 26.1257 0.1402 3.1424 0.0408 57.7998 0.0030 'International Tables Vol C 4.2.6.8 and 6.1.1.4'
As 0.0499 2.0058 16.6723 2.6345 6.0701 0.2647 3.4313 12.9479 4.2779 47.7972 2.5310 'International Tables Vol C 4.2.6.8 and 6.1.1.4'
O 0.0106 0.0060 3.0485 13.2771 2.2868 5.7011 1.5463 0.3239 0.8670 32.9089 0.2508 'International Tables Vol C 4.2.6.8 and 6.1.1.4'

loop_
_exptl_crystal_face_index_h
_exptl_crystal_face_index_k
_exptl_crystal_face_index_l
_exptl_crystal_face_perp_dist
1 0 0 0.150
-1 0 0 0.145
0 1 0 0.001
0 -1 0 0.060
0 0 1 0.010
0 0 -1 0.010
-1 1 0 0.090
1 -1 0 0.130

loop_
_geom_angle_atom_site_label_1
_geom_angle_atom_site_label_2
_geom_angle_atom_site_label_3
_geom_angle
_geom_angle_publ_flag
O1 As1 C1 99.4(2) yes
O1 As1 C3 100.1(2) yes
C1 As1 C3 100.3(2) yes
O1 As2 O2 102.55(19) yes
O1 As2 C2 100.7(2) yes
O2 As2 C2 98.3(2) yes
O2 As3 O3 102.89(18) yes
O2 As3 C1 98.9(2) yes
O3 As3 C1 100.4(2) yes
O3 As4 C2 100.7(2) yes
O3 As4 C3 101.7(2) yes
C2 As4 C3 99.2(2) yes
As1 O1 As2 130.4(2) yes
As3 O2 As2 128.8(2) yes
As4 O3 As3 129.6(2) yes
As3 C1 As1 121.0(3) yes
As3 C1 H11 106.9(16) no
As1 C1 H11 107.2(16) no
As3 C1 H12 106.2(16) no
As1 C1 H12 105.0(16) no
H11 C1 H12 110.3(18) no
As4 C2 As2 120.9(3) yes
As4 C2 H21 106.8(16) no
As2 C2 H21 106.9(16) no
As4 C2 H22 106.6(16) no
As2 C2 H22 106.1(16) no
H21 C2 H22 109.3(18) no
As1 C3 As4 121.6(3) yes
As1 C3 H31 106.0(16) no
As4 C3 H31 106.4(16) no
As1 C3 H32 106.3(16) no
As4 C3 H32 106.8(16) no
H31 C3 H32 109.3(18) no

loop_
_geom_bond_atom_site_label_1
_geom_bond_atom_site_label_2
_geom_bond_distance
_geom_bond_publ_flag
As1 O1 1.821(4) yes
As1 C1 1.973(6) yes
As1 C3 1.960(6) yes
As2 O1 1.780(4) yes
As2 O2 1.804(4) yes
As2 C2 1.968(6) yes
As3 O2 1.806(4) yes
As3 O3 1.783(4) yes
As3 C1 1.958(6) yes
As4 O3 1.813(4) yes
As4 C2 1.951(6) yes
As4 C3 1.962(6) yes
C1 H11 0.976(19) no
C1 H12 0.981(19) no
C2 H21 0.972(19) no
C2 H22 0.965(19) no
C3 H31 0.973(19) no
C3 H32 0.969(19) no

loop_
_geom_contact_atom_site_label_1
_geom_contact_atom_site_label_2
_geom_contact_distance
_geom_contact_site_symmetry_2
_geom_contact_publ_flag
As1 O2 3.123(4) 4_665 no
As1 O1 3.597(4) 2_566 no
As2 O3 3.341(4) 3_655 no
O1 C1 3.408(7) 2_466 no
O1 C3 3.566(7) 2_566 no
O2 C3 3.265(7) 4_664 no

loop_
_geom_torsion_atom_site_label_1
_geom_torsion_atom_site_label_2
_geom_torsion_atom_site_label_3
_geom_torsion_atom_site_label_4
_geom_torsion
_geom_torsion_publ_flag
As1 O1 As2 O2 -45.9(3) no
As1 O1 As2 C2 55.2(3) no
As1 C1 As3 O2 51.4(3) no
As1 C1 As3 O3 -53.6(3) no
As1 C3 As4 O3 48.5(4) no
As1 C3 As4 C2 -54.5(4) no
As2 O1 As1 C1 47.8(3) no
As2 O1 As1 C3 -54.6(3) no
As2 O2 As3 O3 49.7(3) no
As2 O2 As3 C1 -53.2(3) no
As2 C2 As4 O3 -49.1(3) no
As2 C2 As4 C3 54.8(4) no
As3 O2 As2 O1 49.1(3) no
As3 O2 As2 C2 -53.8(3) no
As3 O3 As4 C2 46.6(3) no
As3 O3 As4 C3 -55.2(3) no
As3 C1 As1 O1 -49.0(3) no
As3 C1 As1 C3 53.2(4) no
As4 O3 As3 O2 -44.5(3) no
As4 O3 As3 C1 57.2(3) no
As4 C2 As2 O1 -52.9(3) no
As4 C2 As2 O2 51.6(3) no
As4 C3 As1 O1 51.4(4) no
As4 C3 As1 C1 -50.2(4) no
